data_8102003
loop_
_publ_author_name
'Peng, Z.-S.'
'Jiang, W.-J.'
'Deng, Q.'
'Long, Y.-F.'
'Cai, T.-J.'

_publ_section_title
;
Refinement of the crystal structure of catena-[(1,10-phenanthroline-
N,N')-(\m^3^-molybdato(VI))copper(II)] monohydrate, Cu(C~2~H~10~N~2~)
(MoO~4~) &#x00B7; H~2~O
;
_journal_issue 3
_journal_name_full 'Zeitschrift f\"ur Kristallographie - New Crystal Structures'
_journal_page_first 335
_journal_page_last 336
_journal_volume 221
_journal_year 2006
_chemical_formula_moiety 'C12 H8 Cu Mo N2 O4, H2 O'
_chemical_formula_structural 'Cu(C~12~H~10~N~2~)(MoO~4~) &#x00B7; H~2~O'
_chemical_formula_sum 'C12 H10 Cu Mo N2 O5'
_chemical_formula_weight 421.70
_chemical_name_systematic
; 
catena-[(1,10-phenanthroline)(\m~3~-molybdato(VI))copper(II)] monohydrate
;
_space_group_IT_number 14
_symmetry_cell_setting monoclinic
_symmetry_space_group_name_Hall '-P 2yn'
_symmetry_space_group_name_H-M 'P 1 21/n 1'
_atom_sites_solution_hydrogens geom
_atom_sites_solution_primary direct
_atom_sites_solution_secondary difmap
_audit_creation_method SHELXL-97
_cell_angle_alpha 90.00
_cell_angle_beta 103.271(12)
_cell_angle_gamma 90.00
_cell_formula_units_Z 4
_cell_length_a 14.147(3)
_cell_length_b 5.8897(11)
_cell_length_c 16.221(3)
_cell_measurement_reflns_used 3500
_cell_measurement_temperature 298(2)
_cell_measurement_theta_max 27.5
_cell_measurement_theta_min 2.5
_cell_volume 1315.5(4)
_computing_cell_refinement 'Bruker SMART'
_computing_data_collection 'Bruker SMART'
_computing_data_reduction 'Bruker SMART'
_computing_molecular_graphics 'Bruker SHELXTL'
_computing_publication_material 'Bruker SHELXTL'
_computing_structure_refinement 'SHELXL-97 (Sheldrick, 1997)'
_computing_structure_solution 'SHELXS-97 (Sheldrick, 1990)'
_diffrn_ambient_temperature 298(2)
_diffrn_detector_area_resol_mean 0.87
_diffrn_measured_fraction_theta_full 0.994
_diffrn_measured_fraction_theta_max 0.994
_diffrn_measurement_device_type 'Bruker SMART APEX CCD II'
_diffrn_measurement_method omega
_diffrn_radiation_monochromator graphite
_diffrn_radiation_source 'fine-focus sealed tube'
_diffrn_radiation_type MoK\a
_diffrn_radiation_wavelength 0.71073
_diffrn_reflns_av_R_equivalents 0.0211
_diffrn_reflns_av_sigmaI/netI 0.0213
_diffrn_reflns_limit_h_max 18
_diffrn_reflns_limit_h_min -18
_diffrn_reflns_limit_k_max 7
_diffrn_reflns_limit_k_min -7
_diffrn_reflns_limit_l_max 21
_diffrn_reflns_limit_l_min -21
_diffrn_reflns_number 11008
_diffrn_reflns_theta_full 28.49
_diffrn_reflns_theta_max 28.49
_diffrn_reflns_theta_min 2.58
_diffrn_standards_decay_% negligible
_diffrn_standards_interval_count none
_diffrn_standards_number 0
_exptl_absorpt_coefficient_mu 2.592
_exptl_absorpt_correction_T_max 0.595
_exptl_absorpt_correction_T_min 0.469
_exptl_absorpt_correction_type empirical
_exptl_absorpt_process_details 'SADABS (Sheldrick, 2002)'
_exptl_crystal_colour blue
_exptl_crystal_density_diffrn 2.129
_exptl_crystal_density_method 'not measured'
_exptl_crystal_description block
_exptl_crystal_F_000 828
_exptl_crystal_size_max 0.30
_exptl_crystal_size_mid 0.25
_exptl_crystal_size_min 0.20
_refine_diff_density_max 0.420
_refine_diff_density_min -0.539
_refine_diff_density_rms 0.074
_refine_ls_extinction_coef 0.0008(2)
_refine_ls_extinction_expression Fc^*^=kFc[1+0.001xFc^2^\l^3^/sin(2\q)]^-1/4^
_refine_ls_extinction_method SHELXL
_refine_ls_goodness_of_fit_ref 1.043
_refine_ls_hydrogen_treatment constr
_refine_ls_matrix_type full
_refine_ls_number_parameters 191
_refine_ls_number_reflns 3304
_refine_ls_number_restraints 0
_refine_ls_restrained_S_all 1.043
_refine_ls_R_factor_all 0.0287
_refine_ls_R_factor_gt 0.0228
_refine_ls_shift/su_max 0.001
_refine_ls_shift/su_mean 0.000
_refine_ls_structure_factor_coef Fsqd
_refine_ls_weighting_details 'calc w=1/[\s^2^(Fo^2^)+(0.0285P)^2^+0.8410P] where P=(Fo^2^+2Fc^2^)/3'
_refine_ls_weighting_scheme calc
_refine_ls_wR_factor_gt 0.0575
_refine_ls_wR_factor_ref 0.0606
_reflns_number_gt 2860
_reflns_number_total 3304
_reflns_threshold_expression >2sigma(I)
_cod_data_source_file 1267-1817.cff
_cod_data_source_block '[Cu(MoO4)(C12H10N2)]H2O'
_cod_original_sg_symbol_H-M P12(1)/n1
_cod_original_formula_sum 'C12 H10 Cu1 Mo1 N2 O5'
_cod_database_code 8102003

loop_
_symmetry_equiv_pos_as_xyz
'x, y, z'
'-x+1/2, y+1/2, -z+1/2'
'-x, -y, -z'
'x-1/2, -y-1/2, z-1/2'

loop_
_atom_site_label
_atom_site_type_symbol
_atom_site_fract_x
_atom_site_fract_y
_atom_site_fract_z
_atom_site_U_iso_or_equiv
_atom_site_adp_type
_atom_site_occupancy
_atom_site_symmetry_multiplicity
_atom_site_Wyckoff_symbol
_atom_site_calc_flag
_atom_site_refinement_flags
_atom_site_disorder_assembly
_atom_site_disorder_group
Mo1 Mo 0.872034(13) 0.22461(3) 0.015275(12) 0.02307(7) Uani 1 4 e d . . .
O1 O 0.85180(11) 0.4868(3) 0.05976(10) 0.0302(3) Uani 1 4 e d . . .
O2 O 0.96578(13) 0.2517(3) -0.03918(12) 0.0366(4) Uani 1 4 e d . . .
O3 O 0.76572(13) 0.1475(3) -0.05488(12) 0.0446(4) Uani 1 4 e d . . .
O4 O 0.90085(12) 0.0179(3) 0.09646(11) 0.0355(4) Uani 1 4 e d . . .
Cu1 Cu 0.966540(19) 0.73343(4) 0.127915(17) 0.02390(8) Uani 1 4 e d . . .
N1 N 1.04754(13) 0.4678(3) 0.18639(11) 0.0269(4) Uani 1 4 e d . . .
N2 N 0.91774(14) 0.7289(3) 0.23466(12) 0.0266(4) Uani 1 4 e d . . .
C1 C 1.11103(17) 0.3369(4) 0.16005(15) 0.0323(5) Uani 1 4 e d . . .
H1A H 1.1270 0.3714 0.1090 0.039 Uiso 1 4 e calc R . .
C2 C 1.15479(18) 0.1492(5) 0.20608(16) 0.0366(6) Uani 1 4 e d . . .
H2A H 1.1987 0.0607 0.1854 0.044 Uiso 1 4 e calc R . .
C3 C 1.13302(17) 0.0961(4) 0.28126(16) 0.0365(6) Uani 1 4 e d . . .
H3A H 1.1627 -0.0270 0.3128 0.044 Uiso 1 4 e calc R . .
C4 C 1.06507(17) 0.2296(4) 0.31086(15) 0.0305(5) Uani 1 4 e d . . .
C5 C 1.03508(19) 0.1863(5) 0.38774(16) 0.0375(6) Uani 1 4 e d . . .
H5A H 1.0621 0.0651 0.4218 0.045 Uiso 1 4 e calc R . .
C6 C 0.96786(18) 0.3193(5) 0.41179(15) 0.0364(6) Uani 1 4 e d . . .
H6A H 0.9488 0.2858 0.4616 0.044 Uiso 1 4 e calc R . .
C7 C 0.92589(16) 0.5093(4) 0.36226(14) 0.0289(5) Uani 1 4 e d . . .
C8 C 0.85638(17) 0.6570(5) 0.38307(15) 0.0355(5) Uani 1 4 e d . . .
H8A H 0.8351 0.6345 0.4326 0.043 Uiso 1 4 e calc R . .
C9 C 0.82049(18) 0.8324(5) 0.33056(16) 0.0365(5) Uani 1 4 e d . . .
H9A H 0.7745 0.9299 0.3439 0.044 Uiso 1 4 e calc R . .
C10 C 0.85332(17) 0.8649(4) 0.25634(15) 0.0326(5) Uani 1 4 e d . . .
H10A H 0.8290 0.9862 0.2212 0.039 Uiso 1 4 e calc R . .
C11 C 1.02469(15) 0.4130(4) 0.26085(13) 0.0253(4) Uani 1 4 e d . . .
C12 C 0.95405(15) 0.5546(4) 0.28655(13) 0.0247(4) Uani 1 4 e d . . .
O1W O 0.68606(16) -0.2763(3) -0.04179(16) 0.0555(6) Uani 1 4 e d . . .
H2 H 0.7081 -0.1361 -0.0491 0.075 Uiso 1 4 e d . . .
H1 H 0.7330 -0.3562 -0.0073 0.075 Uiso 1 4 e d . . .

loop_
_atom_site_aniso_label
_atom_site_aniso_U_11
_atom_site_aniso_U_22
_atom_site_aniso_U_33
_atom_site_aniso_U_23
_atom_site_aniso_U_13
_atom_site_aniso_U_12
Mo1 0.02685(11) 0.02022(11) 0.02524(11) 0.00192(7) 0.01237(8) 0.00067(7)
O1 0.0317(8) 0.0243(8) 0.0373(9) -0.0026(7) 0.0132(7) 0.0015(6)
O2 0.0461(10) 0.0336(10) 0.0398(10) 0.0077(7) 0.0299(8) 0.0048(7)
O3 0.0395(10) 0.0440(11) 0.0462(11) -0.0069(9) 0.0012(8) -0.0051(8)
O4 0.0481(10) 0.0296(9) 0.0357(9) 0.0113(7) 0.0238(8) 0.0112(7)
Cu1 0.02846(14) 0.02304(15) 0.02372(15) 0.00432(10) 0.01323(11) 0.00354(10)
N1 0.0285(9) 0.0294(10) 0.0246(9) 0.0039(8) 0.0097(7) 0.0035(7)
N2 0.0286(9) 0.0286(10) 0.0254(9) 0.0027(7) 0.0117(8) 0.0031(7)
C1 0.0349(12) 0.0363(13) 0.0286(12) 0.0021(10) 0.0134(10) 0.0064(10)
C2 0.0353(12) 0.0368(14) 0.0390(14) -0.0007(11) 0.0111(11) 0.0114(11)
C3 0.0369(13) 0.0345(14) 0.0368(13) 0.0064(11) 0.0057(10) 0.0099(10)
C4 0.0299(11) 0.0329(13) 0.0277(12) 0.0043(9) 0.0042(9) 0.0027(9)
C5 0.0421(14) 0.0412(14) 0.0288(12) 0.0138(11) 0.0070(11) 0.0068(11)
C6 0.0422(13) 0.0453(15) 0.0242(11) 0.0095(11) 0.0127(10) 0.0008(11)
C7 0.0285(11) 0.0354(13) 0.0241(11) 0.0019(9) 0.0090(9) -0.0021(9)
C8 0.0361(12) 0.0468(15) 0.0283(12) 0.0002(11) 0.0171(10) -0.0013(11)
C9 0.0339(12) 0.0424(15) 0.0377(13) -0.0015(12) 0.0178(10) 0.0066(11)
C10 0.0348(12) 0.0319(13) 0.0337(12) 0.0028(10) 0.0134(10) 0.0084(10)
C11 0.0252(10) 0.0281(11) 0.0225(10) 0.0015(9) 0.0057(8) 0.0001(8)
C12 0.0259(10) 0.0264(11) 0.0223(10) 0.0016(8) 0.0067(8) -0.0011(8)
O1W 0.0434(11) 0.0414(12) 0.0775(17) -0.0070(10) 0.0049(11) -0.0051(9)

loop_
_atom_type_symbol
_atom_type_description
_atom_type_scat_dispersion_real
_atom_type_scat_dispersion_imag
_atom_type_scat_source
C C 0.0033 0.0016 'International Tables Vol C Tables 4.2.6.8 and 6.1.1.4'
H H 0.0000 0.0000 'International Tables Vol C Tables 4.2.6.8 and 6.1.1.4'
N N 0.0061 0.0033 'International Tables Vol C Tables 4.2.6.8 and 6.1.1.4'
O O 0.0106 0.0060 'International Tables Vol C Tables 4.2.6.8 and 6.1.1.4'
Cu Cu 0.3201 1.2651 'International Tables Vol C Tables 4.2.6.8 and 6.1.1.4'
Mo Mo -1.6832 0.6857 'International Tables Vol C Tables 4.2.6.8 and 6.1.1.4'

loop_
_geom_angle_atom_site_label_1
_geom_angle_atom_site_label_2
_geom_angle_atom_site_label_3
_geom_angle
_geom_angle_site_symmetry_1
_geom_angle_site_symmetry_3
_geom_angle_publ_flag
O3 Mo1 O1 107.63(8) . . ?
O3 Mo1 O2 109.62(9) . . ?
O1 Mo1 O2 109.81(7) . . ?
O3 Mo1 O4 109.05(9) . . ?
O1 Mo1 O4 109.30(8) . . ?
O2 Mo1 O4 111.35(8) . . ?
Mo1 O1 Cu1 126.71(8) . . ?
Mo1 O2 Cu1 161.80(13) . 3_765 ?
Mo1 O4 Cu1 144.03(9) . 1_545 ?
O2 Cu1 O4 93.18(7) 3_765 1_565 ?
O2 Cu1 N2 170.08(8) 3_765 . ?
O4 Cu1 N2 89.98(7) 1_565 . ?
O2 Cu1 N1 93.47(7) 3_765 . ?
O4 Cu1 N1 167.21(8) 1_565 . ?
N2 Cu1 N1 81.73(7) . . ?
O2 Cu1 O1 95.09(7) 3_765 . ?
O4 Cu1 O1 100.37(7) 1_565 . ?
N2 Cu1 O1 93.59(7) . . ?
N1 Cu1 O1 89.91(7) . . ?
C1 N1 C11 117.69(19) . . ?
C1 N1 Cu1 130.21(16) . . ?
C11 N1 Cu1 111.89(14) . . ?
C10 N2 C12 118.8(2) . . ?
C10 N2 Cu1 128.11(16) . . ?
C12 N2 Cu1 113.01(14) . . ?
N1 C1 C2 122.5(2) . . ?
N1 C1 H1A 118.7 . . ?
C2 C1 H1A 118.7 . . ?
C3 C2 C1 119.8(2) . . ?
C3 C2 H2A 120.1 . . ?
C1 C2 H2A 120.1 . . ?
C2 C3 C4 119.3(2) . . ?
C2 C3 H3A 120.3 . . ?
C4 C3 H3A 120.3 . . ?
C11 C4 C3 117.1(2) . . ?
C11 C4 C5 118.8(2) . . ?
C3 C4 C5 124.1(2) . . ?
C6 C5 C4 121.1(2) . . ?
C6 C5 H5A 119.5 . . ?
C4 C5 H5A 119.5 . . ?
C5 C6 C7 121.3(2) . . ?
C5 C6 H6A 119.3 . . ?
C7 C6 H6A 119.3 . . ?
C12 C7 C8 116.5(2) . . ?
C12 C7 C6 118.6(2) . . ?
C8 C7 C6 124.9(2) . . ?
C9 C8 C7 119.9(2) . . ?
C9 C8 H8A 120.0 . . ?
C7 C8 H8A 120.0 . . ?
C8 C9 C10 119.5(2) . . ?
C8 C9 H9A 120.2 . . ?
C10 C9 H9A 120.2 . . ?
N2 C10 C9 122.1(2) . . ?
N2 C10 H10A 118.9 . . ?
C9 C10 H10A 118.9 . . ?
N1 C11 C4 123.6(2) . . ?
N1 C11 C12 116.33(19) . . ?
C4 C11 C12 120.1(2) . . ?
N2 C12 C7 123.2(2) . . ?
N2 C12 C11 116.79(19) . . ?
C7 C12 C11 120.1(2) . . ?
H2 O1W H1 109.5 . . ?

loop_
_geom_bond_atom_site_label_1
_geom_bond_atom_site_label_2
_geom_bond_distance
_geom_bond_site_symmetry_2
_geom_bond_publ_flag
Mo1 O3 1.7256(18) . ?
Mo1 O1 1.7557(16) . ?
Mo1 O2 1.7615(16) . ?
Mo1 O4 1.7711(16) . ?
O1 Cu1 2.2677(16) . ?
O2 Cu1 1.9049(16) 3_765 ?
O4 Cu1 1.9269(16) 1_545 ?
Cu1 O2 1.9049(16) 3_765 ?
Cu1 O4 1.9269(16) 1_565 ?
Cu1 N2 2.0061(19) . ?
Cu1 N1 2.0398(19) . ?
N1 C1 1.327(3) . ?
N1 C11 1.359(3) . ?
N2 C10 1.320(3) . ?
N2 C12 1.352(3) . ?
C1 C2 1.397(4) . ?
C1 H1A 0.9300 . ?
C2 C3 1.361(3) . ?
C2 H2A 0.9300 . ?
C3 C4 1.409(3) . ?
C3 H3A 0.9300 . ?
C4 C11 1.392(3) . ?
C4 C5 1.429(3) . ?
C5 C6 1.356(4) . ?
C5 H5A 0.9300 . ?
C6 C7 1.425(3) . ?
C6 H6A 0.9300 . ?
C7 C12 1.401(3) . ?
C7 C8 1.411(3) . ?
C8 C9 1.361(4) . ?
C8 H8A 0.9300 . ?
C9 C10 1.400(3) . ?
C9 H9A 0.9300 . ?
C10 H10A 0.9300 . ?
C11 C12 1.435(3) . ?
O1W H2 0.9006 . ?
O1W H1 0.8968 . ?
